data_1541834
loop_
_publ_author_name
'Dernier, P.D.'
'Remeika, J.P.'

_publ_section_title
;
 Structural determinations of single-crystal K beta-alumina and
 cobalt-doped K beta-alumina
;
_journal_name_full 'Journal of Solid State Chemistry'
_journal_page_first 245
_journal_page_last 253
_journal_volume 17
_journal_year 1976
_chemical_formula_sum 'Al21.83 K2.6 O33.9'
_chemical_name_systematic 'K2.6 Al21.83 O33.9'
_space_group_IT_number 194
_symmetry_space_group_name_Hall '-P 6c 2c'
_symmetry_space_group_name_H-M 'P 63/m m c'
_cell_angle_alpha 90
_cell_angle_beta 90
_cell_angle_gamma 120
_cell_formula_units_Z 1
_cell_length_a 5.591
_cell_length_b 5.591
_cell_length_c 22.711
_cell_volume 614.817
_citation_journal_id_ASTM JSSCBI
_cod_data_source_file Dernier_JSSCBI_1976_1364.cif
_cod_data_source_block Al21.83K2.6O33.9
_cod_database_code 1541834

loop_
_symmetry_equiv_pos_as_xyz
x,y,z
x-y,x,z+1/2
-y,x-y,z
-x,-y,z+1/2
-x+y,-x,z
y,-x+y,z+1/2
-y,-x,-z+1/2
x-y,-y,-z
x,x-y,-z+1/2
y,x,-z
-x+y,y,-z+1/2
-x,-x+y,-z
-x,-y,-z
-x+y,-x,-z-1/2
y,-x+y,-z
x,y,-z-1/2
x-y,x,-z
-y,x-y,-z-1/2
y,x,z-1/2
-x+y,y,z
-x,-x+y,z-1/2
-y,-x,z
x-y,-y,z-1/2
x,x-y,z

loop_
_atom_site_label
_atom_site_type_symbol
_atom_site_fract_x
_atom_site_fract_y
_atom_site_fract_z
_atom_site_occupancy
_atom_site_U_iso_or_equiv
K2 K+1 0.8852 0.7704 0.25 0.203 0.0
O1 O-2 0.157 0.314 0.04944 1 0.0
Al1 Al+3 0.83203 0.66406 0.10489 1 0.0
O4 O-2 0 0 0.1416 1 0.0
K1 K+1 0.6883 0.3766 0.25 0.237 0.0
Al2 Al+3 0.3333 0.6667 0.02455 0.958 0.0
O3 O-2 0.6667 0.3333 0.0551 1 0.0
Al4 Al+3 0 0 0 1 0.0
O2 O-2 0.5029 0.0058 0.14602 1 0.0
Al3 Al+3 0.3333 0.6667 0.17484 1 0.0
O5 O-2 0.3108 0.6216 0.25 0.318 0.0
